data_4345238
loop_
_publ_author_name
'Jia, Xiao-Xia'
'Yao, Ru-Xin'
'Zhang, Fu-Qiang'
'Zhang, Xian-Ming'

_publ_section_title
;
 A Fluorescent Anionic MOF with Zn4(trz)2 Chain for Highly Selective
 Visual Sensing of Contaminants: Cr(III) Ion and TNP.
;
_journal_issue 5
_journal_name_full 'Inorganic chemistry'
_journal_page_first 2690
_journal_page_last 2696
_journal_paper_doi 10.1021/acs.inorgchem.6b02872
_journal_volume 56
_journal_year 2017
_chemical_formula_moiety 'C37 H19 N6 O12 Zn3'
_chemical_formula_sum 'C37 H19 N6 O12 Zn3'
_chemical_formula_weight 935.69
_space_group_crystal_system tetragonal
_space_group_IT_number 113
_space_group_name_Hall 'P -4 2ab'
_space_group_name_H-M_alt 'P -4 21 m'
_symmetry_space_group_name_Hall 'P -4 2ab'
_symmetry_space_group_name_H-M 'P -4 21 m'
_atom_sites_solution_hydrogens mixed
_atom_sites_solution_primary direct
_audit_creation_date 2017-01-09
_audit_creation_method
;
Olex2 1.2
(compiled 2016.09.09 svn.r3337 for OlexSys, GUI svn.r5227)
;
_cell_angle_alpha 90
_cell_angle_beta 90
_cell_angle_gamma 90
_cell_formula_units_Z 8
_cell_length_a 26.6257(4)
_cell_length_b 26.6257(4)
_cell_length_c 20.2942(6)
_cell_measurement_reflns_used 10701
_cell_measurement_temperature 293(2)
_cell_measurement_theta_max 71.3280
_cell_measurement_theta_min 4.2930
_cell_volume 14387.1(5)
_computing_cell_refinement
;
CrysAlisPro, Agilent Technologies,
Version 1.171.37.35 (release 13-08-2014 CrysAlis171 .NET)
(compiled Aug 13 2014,18:06:01)
;
_computing_data_collection
;
CrysAlisPro, Agilent Technologies,
Version 1.171.37.35 (release 13-08-2014 CrysAlis171 .NET)
(compiled Aug 13 2014,18:06:01)
;
_computing_data_reduction
;
CrysAlisPro, Agilent Technologies,
Version 1.171.37.35 (release 13-08-2014 CrysAlis171 .NET)
(compiled Aug 13 2014,18:06:01)
;
_computing_molecular_graphics 'Olex2 (Dolomanov et al., 2009)'
_computing_publication_material 'Olex2 (Dolomanov et al., 2009)'
_computing_structure_refinement 'ShelXL (Sheldrick, 2015)'
_computing_structure_solution 'ShelXS (Sheldrick, 2008)'
_diffrn_ambient_temperature 293(2)
_diffrn_detector 'CCD plate'
_diffrn_detector_area_resol_mean 16.0710
_diffrn_detector_type Eos
_diffrn_measured_fraction_theta_full 1.000
_diffrn_measured_fraction_theta_max 1.000
_diffrn_measurement_details
;
#__ type_ start__ end____ width___ exp.time_
  1 omega   20.00   67.00   1.0000    1.0000
omega____ theta____ kappa____ phi______ frames
    -        0.0000   57.0000 -180.0000 47

#__ type_ start__ end____ width___ exp.time_
  2 omega  -20.00    7.00   1.0000    1.0000
omega____ theta____ kappa____ phi______ frames
    -        0.0000   57.0000 -180.0000 27

#__ type_ start__ end____ width___ exp.time_
  3 omega   83.00  120.00   1.0000   12.5000
omega____ theta____ kappa____ phi______ frames
    -       56.0000   77.0000 -150.0000 37

#__ type_ start__ end____ width___ exp.time_
  4 omega   13.00   97.00   1.0000   12.5000
omega____ theta____ kappa____ phi______ frames
    -       56.0000  -99.0000   30.0000 84

#__ type_ start__ end____ width___ exp.time_
  5 omega   87.00  119.00   1.0000   12.5000
omega____ theta____ kappa____ phi______ frames
    -       56.0000   57.0000  -90.0000 32

#__ type_ start__ end____ width___ exp.time_
  6 omega   43.00  104.00   1.0000   65.0000
omega____ theta____ kappa____ phi______ frames
    -      112.0000  -50.0000  -60.0000 61

#__ type_ start__ end____ width___ exp.time_
  7 omega  115.00  141.00   1.0000   65.0000
omega____ theta____ kappa____ phi______ frames
    -      112.0000  -77.0000   90.0000 26

#__ type_ start__ end____ width___ exp.time_
  8 omega   46.00   78.00   1.0000   65.0000
omega____ theta____ kappa____ phi______ frames
    -      112.0000  -25.0000  -30.0000 32

#__ type_ start__ end____ width___ exp.time_
  9 omega  105.00  136.00   1.0000   65.0000
omega____ theta____ kappa____ phi______ frames
    -      112.0000  111.0000   60.0000 31

#__ type_ start__ end____ width___ exp.time_
 10 omega   46.00   91.00   1.0000   65.0000
omega____ theta____ kappa____ phi______ frames
    -      112.0000  -63.0000 -150.0000 45

#__ type_ start__ end____ width___ exp.time_
 11 omega   78.00  108.00   1.0000   65.0000
omega____ theta____ kappa____ phi______ frames
    -      112.0000 -111.0000 -120.0000 30

#__ type_ start__ end____ width___ exp.time_
 12 omega   47.00   89.00   1.0000   65.0000
omega____ theta____ kappa____ phi______ frames
    -      112.0000  -50.0000    0.0000 42

#__ type_ start__ end____ width___ exp.time_
 13 omega  139.00  176.00   1.0000   65.0000
omega____ theta____ kappa____ phi______ frames
    -      112.0000   50.0000 -150.0000 37

#__ type_ start__ end____ width___ exp.time_
 14 omega   51.00   92.00   1.0000   65.0000
omega____ theta____ kappa____ phi______ frames
    -      112.0000  -63.0000   90.0000 41

#__ type_ start__ end____ width___ exp.time_
 15 omega  100.00  126.00   1.0000   65.0000
omega____ theta____ kappa____ phi______ frames
    -      112.0000   50.0000 -150.0000 26

#__ type_ start__ end____ width___ exp.time_
 16 omega   43.00   78.00   1.0000   65.0000
omega____ theta____ kappa____ phi______ frames
    -      112.0000  -38.0000 -180.0000 35

#__ type_ start__ end____ width___ exp.time_
 17 omega   72.00   98.00   1.0000   65.0000
omega____ theta____ kappa____ phi______ frames
    -      112.0000 -111.0000 -180.0000 26

#__ type_ start__ end____ width___ exp.time_
 18 omega   83.00  108.00   1.0000   65.0000
omega____ theta____ kappa____ phi______ frames
    -      112.0000 -111.0000   90.0000 25

#__ type_ start__ end____ width___ exp.time_
 19 omega   47.00   74.00   1.0000   65.0000
omega____ theta____ kappa____ phi______ frames
    -      112.0000  -38.0000  -60.0000 27
;
_diffrn_measurement_device 'four-circle diffractometer'
_diffrn_measurement_device_type 'Xcalibur, Eos, Gemini'
_diffrn_measurement_method '\w scans'
_diffrn_orient_matrix_UB_11 -0.0554110000
_diffrn_orient_matrix_UB_12 0.0046708000
_diffrn_orient_matrix_UB_13 0.0210637000
_diffrn_orient_matrix_UB_21 0.0065168000
_diffrn_orient_matrix_UB_22 0.0571789000
_diffrn_orient_matrix_UB_23 0.0076887000
_diffrn_orient_matrix_UB_31 -0.0154042000
_diffrn_orient_matrix_UB_32 0.0074027000
_diffrn_orient_matrix_UB_33 -0.0725304000
_diffrn_radiation_monochromator graphite
_diffrn_radiation_probe x-ray
_diffrn_radiation_type CuK\a
_diffrn_radiation_wavelength 1.54184
_diffrn_reflns_av_R_equivalents 0.048
_diffrn_reflns_av_unetI/netI 0.0457
_diffrn_reflns_Laue_measured_fraction_full 1.000
_diffrn_reflns_Laue_measured_fraction_max 1.000
_diffrn_reflns_limit_h_max 32
_diffrn_reflns_limit_h_min -32
_diffrn_reflns_limit_k_max 29
_diffrn_reflns_limit_k_min -32
_diffrn_reflns_limit_l_max 24
_diffrn_reflns_limit_l_min -24
_diffrn_reflns_number 12616
_diffrn_reflns_point_group_measured_fraction_full 0.951
_diffrn_reflns_point_group_measured_fraction_max 0.951
_diffrn_reflns_theta_full 67.067
_diffrn_reflns_theta_max 67.067
_diffrn_reflns_theta_min 2.347
_diffrn_source 'Enhance (Cu) X-ray Source'
_exptl_absorpt_coefficient_mu 1.495
_exptl_absorpt_correction_T_max 1.00000
_exptl_absorpt_correction_T_min 0.78230
_exptl_absorpt_correction_type multi-scan
_exptl_absorpt_process_details
;
CrysAlisPro, Agilent Technologies,
Version 1.171.37.35 (release 13-08-2014 CrysAlis171 .NET)
(compiled Aug 13 2014,18:06:01)
Empirical absorption correction using spherical harmonics,
 implemented in SCALE3 ABSPACK scaling algorithm.
;
_exptl_crystal_colour colourless
_exptl_crystal_colour_primary colourless
_exptl_crystal_density_diffrn 0.864
_exptl_crystal_density_method 'not measured'
_exptl_crystal_description prism
_exptl_crystal_F_000 3752
_exptl_crystal_size_max 0.3
_exptl_crystal_size_mid 0.26
_exptl_crystal_size_min 0.2
_platon_squeeze_details
;
;
_refine_diff_density_max 0.597
_refine_diff_density_min -1.166
_refine_diff_density_rms 0.056
_refine_ls_abs_structure_details
;
 Flack x determined using 4081 quotients [(I+)-(I-)]/[(I+)+(I-)]
 (Parsons, Flack and Wagner, Acta Cryst. B69 (2013) 249-259).
;
_refine_ls_abs_structure_Flack 0.29(4)
_refine_ls_extinction_method none
_refine_ls_goodness_of_fit_ref 1.019
_refine_ls_hydrogen_treatment mixed
_refine_ls_matrix_type full
_refine_ls_number_parameters 535
_refine_ls_number_reflns 12616
_refine_ls_number_restraints 0
_refine_ls_restrained_S_all 1.019
_refine_ls_R_factor_all 0.0551
_refine_ls_R_factor_gt 0.0480
_refine_ls_shift/su_max 0.001
_refine_ls_shift/su_mean 0.000
_refine_ls_structure_factor_coef Fsqd
_refine_ls_weighting_details 'w=1/[\s^2^(Fo^2^)+(0.0920P)^2^] where P=(Fo^2^+2Fc^2^)/3'
_refine_ls_weighting_scheme calc
_refine_ls_wR_factor_gt 0.1312
_refine_ls_wR_factor_ref 0.1371
_reflns_Friedel_coverage 0.769
_reflns_Friedel_fraction_full 0.895
_reflns_Friedel_fraction_max 0.895
_reflns_number_gt 10727
_reflns_number_total 12616
_reflns_threshold_expression 'I > 2\s(I)'
_cod_data_source_file ic6b02872_si_002.cif
_cod_data_source_block a
_cod_depositor_comments 'Adding full bibliography for 4345238.cif.'
_cod_original_cell_volume 14387.1(6)
_cod_database_code 4345238
_chemical_oxdiff_formula 'C H O N Zn'
_shelx_space_group_comment
;
The symmetry employed for this shelxl refinement is uniquely defined
by the following loop, which should always be used as a source of
symmetry information in preference to the above space-group names.
They are only intended as comments.
;
_reflns_odcompleteness_completeness 99.17
_reflns_odcompleteness_iscentric 1
_reflns_odcompleteness_theta 74.33
_olex2_refinement_description
;
1. Fixed Uiso
 At 1.2 times of:
  All C(H) groups
2.a Aromatic/amide H refined with riding coordinates:
 C37(H37), C36(H36), C35(H35), C16(H16), C24(H24), C25(H25), C28(H28),
 C18(H18), C30(H30), C14(H14), C13(H13), C2(H2), C6(H6), C10(H10), C5(H5),
 C11(H11), C19(H19), C34(H34)
;
_shelx_shelxl_version_number 2014/7
_olex2_submission_special_instructions 'No special instructions were received'

loop_
_space_group_symop_operation_xyz
'x, y, z'
'y, -x, -z'
'-x, -y, z'
'-y, x, -z'
'x+1/2, -y+1/2, -z'
'-x+1/2, y+1/2, -z'
'-y+1/2, -x+1/2, z'
'y+1/2, x+1/2, z'

loop_
_atom_site_label
_atom_site_type_symbol
_atom_site_fract_x
_atom_site_fract_y
_atom_site_fract_z
_atom_site_U_iso_or_equiv
_atom_site_adp_type
_atom_site_occupancy
_atom_site_site_symmetry_order
_atom_site_calc_flag
_atom_site_refinement_flags_posn
_atom_site_refinement_flags_adp
_atom_site_refinement_flags_occupancy
Zn3 Zn 0.31151(2) 0.28915(2) 0.17089(3) 0.04119(15) Uani 1 1 d . . .
Zn4 Zn 0.33431(2) 0.16569(2) -0.07553(5) 0.0442(2) Uani 1 2 d S T P
Zn2 Zn 0.19605(3) 0.30395(3) 0.42489(5) 0.0499(2) Uani 1 2 d S T P
Zn1 Zn 0.30546(2) 0.29531(2) 0.68567(3) 0.04543(16) Uani 1 1 d . . .
N8 N 0.31125(17) 0.18875(17) 0.0140(3) 0.0473(12) Uani 1 2 d S T P
N4 N 0.2173(2) 0.2827(2) 0.5163(3) 0.0563(15) Uani 1 2 d S T P
N7 N 0.30251(16) 0.23342(15) 0.1035(2) 0.0450(8) Uani 1 1 d . . .
N6 N 0.26638(17) 0.26974(18) 0.2481(2) 0.0505(10) Uani 1 1 d . . .
O10 O 0.38836(15) 0.25323(18) -0.0735(2) 0.0651(10) Uani 1 1 d . . .
N3 N 0.25561(17) 0.28076(17) 0.6117(2) 0.0511(10) Uani 1 1 d . . .
O7 O 0.37946(14) 0.2834(2) 0.2053(3) 0.0701(12) Uani 1 1 d . . .
N5 N 0.2276(2) 0.2724(2) 0.3438(3) 0.0576(16) Uani 1 2 d S T P
O9 O 0.40794(16) 0.17342(18) -0.0877(3) 0.0727(13) Uani 1 1 d . . .
C37 C 0.3277(2) 0.2268(2) 0.0494(3) 0.0481(11) Uani 1 1 d . . .
H37 H 0.3546 0.2469 0.0369 0.058 Uiso 1 1 calc R . .
C32 C 0.4190(2) 0.2206(3) -0.0871(3) 0.0590(14) Uani 1 1 d . . .
C36 C 0.2636(2) 0.2920(2) 0.3050(3) 0.0577(13) Uani 1 1 d . . .
H36 H 0.2843 0.3185 0.3175 0.069 Uiso 1 1 calc R . .
C35 C 0.2527(2) 0.3024(2) 0.5539(3) 0.0569(13) Uani 1 1 d . . .
H35 H 0.2733 0.3288 0.5407 0.068 Uiso 1 1 calc R . .
O8 O 0.4045(2) 0.3058(3) 0.1063(3) 0.0972(19) Uani 1 1 d . . .
C22 C 0.4133(2) 0.2941(3) 0.1647(4) 0.0732(18) Uani 1 1 d . . .
C16 C 0.4750(2) 0.2852(3) 0.2545(4) 0.0754(19) Uani 1 1 d . . .
H16 H 0.4476 0.2850 0.2830 0.090 Uiso 1 1 calc R . .
C24 C 0.4816(3) 0.2848(3) -0.1153(6) 0.091(3) Uani 1 1 d . . .
H24 H 0.4568 0.3090 -0.1103 0.110 Uiso 1 1 calc R . .
C23 C 0.4719(3) 0.2350(3) -0.1042(4) 0.0704(16) Uani 1 1 d . . .
C25 C 0.5310(3) 0.2980(3) -0.1346(6) 0.104(4) Uani 1 1 d . . .
H25 H 0.5381 0.3314 -0.1439 0.125 Uiso 1 1 calc R . .
C28 C 0.5086(2) 0.1991(2) -0.1098(4) 0.0656(15) Uani 1 1 d . . .
H28 H 0.5007 0.1657 -0.1018 0.079 Uiso 1 1 calc R . .
C17 C 0.4662(3) 0.2892(4) 0.1889(4) 0.080(2) Uani 1 1 d . . .
C27 C 0.5583(3) 0.2123(3) -0.1274(4) 0.0722(17) Uani 1 1 d . . .
C15 C 0.5227(3) 0.2815(4) 0.2812(4) 0.083(2) Uani 1 1 d . . .
C18 C 0.5060(3) 0.2907(6) 0.1451(5) 0.121(4) Uani 1 1 d . . .
H18 H 0.5010 0.2941 0.1000 0.146 Uiso 1 1 calc R . .
C31 C 0.6330(2) 0.1702(2) -0.1807(4) 0.0677(15) Uani 1 1 d . . .
H31 H 0.620(3) 0.182(3) -0.223(4) 0.081 Uiso 1 1 d R . .
C29 C 0.5971(2) 0.1727(2) -0.1301(4) 0.0725(18) Uani 1 1 d . . .
C30 C 0.5996(3) 0.1376(3) -0.0796(5) 0.090(2) Uani 1 1 d . . .
H30 H 0.5763 0.1387 -0.0455 0.107 Uiso 1 1 calc R . .
C12 C 0.5270(3) 0.2783(4) 0.3538(4) 0.089(3) Uani 1 1 d . . .
C14 C 0.5486(4) 0.2377(5) 0.4568(5) 0.108(3) Uani 1 1 d . . .
H14 H 0.5667 0.2125 0.4780 0.130 Uiso 1 1 calc R . .
C26 C 0.5683(3) 0.2636(3) -0.1400(5) 0.082(2) Uani 1 1 d . . .
C20 C 0.5630(3) 0.2822(5) 0.2383(5) 0.104(3) Uani 1 1 d . . .
O12 O 0.6233(2) 0.3060(3) -0.2160(4) 0.1006(19) Uani 1 1 d . . .
C33 C 0.6194(3) 0.2845(3) -0.1618(6) 0.090(3) Uani 1 1 d . . .
O11 O 0.6531(2) 0.2787(2) -0.1221(4) 0.0968(19) Uani 1 1 d . . .
C13 C 0.5506(4) 0.2411(5) 0.3858(6) 0.110(3) Uani 1 1 d . . .
H13 H 0.5685 0.2172 0.3620 0.132 Uiso 1 1 calc R . .
O1 O 0.36946(19) 0.2799(2) 0.6404(3) 0.0856(15) Uani 1 1 d . . .
O2 O 0.3991(2) 0.2939(3) 0.7398(4) 0.107(2) Uani 1 1 d . . .
C3 C 0.5141(3) 0.2637(4) 0.5639(4) 0.081(2) Uani 1 1 d . . .
C7 C 0.4051(3) 0.2817(3) 0.6811(5) 0.083(2) Uani 1 1 d . . .
C1 C 0.4573(3) 0.2692(4) 0.6547(5) 0.089(2) Uani 1 1 d . . .
C4 C 0.5529(3) 0.2518(4) 0.6079(4) 0.084(2) Uani 1 1 d . . .
C2 C 0.4668(3) 0.2696(4) 0.5898(4) 0.088(2) Uani 1 1 d . . .
H2 H 0.4400 0.2742 0.5609 0.105 Uiso 1 1 calc R . .
C9 C 0.5224(3) 0.2684(4) 0.4915(4) 0.091(3) Uani 1 1 d . . .
O3 O 0.6326(2) 0.2806(3) 0.5711(4) 0.0952(17) Uani 1 1 d . . .
C8 C 0.6067(3) 0.2459(4) 0.5867(4) 0.081(2) Uani 1 1 d . . .
C6 C 0.4941(3) 0.2576(5) 0.6977(5) 0.106(3) Uani 1 1 d . . .
H6 H 0.4872 0.2556 0.7425 0.127 Uiso 1 1 calc R . .
C10 C 0.5018(4) 0.3115(6) 0.4590(6) 0.123(4) Uani 1 1 d . . .
H10 H 0.4874 0.3371 0.4838 0.148 Uiso 1 1 calc R . .
C5 C 0.5417(3) 0.2487(6) 0.6749(5) 0.119(4) Uani 1 1 d . . .
H5 H 0.5670 0.2405 0.7046 0.143 Uiso 1 1 calc R . .
C11 C 0.5032(5) 0.3151(6) 0.3910(6) 0.120(4) Uani 1 1 d . . .
H11 H 0.4881 0.3423 0.3701 0.144 Uiso 1 1 calc R . .
C19 C 0.5540(3) 0.2870(7) 0.1720(6) 0.138(5) Uani 1 1 d . . .
H19 H 0.5814 0.2877 0.1435 0.165 Uiso 1 1 calc R . .
O4 O 0.62334(18) 0.2009(3) 0.5909(3) 0.0871(15) Uani 1 1 d . . .
O5 O 0.6335(2) 0.3057(3) 0.2967(4) 0.111(2) Uani 1 1 d . . .
O6 O 0.6435(4) 0.2385(6) 0.2415(9) 0.246(9) Uani 1 1 d . . .
C21 C 0.6172(4) 0.2778(8) 0.2615(6) 0.142(6) Uani 1 1 d . . .
N2 N 0.2920(2) 0.24402(18) 0.7559(2) 0.0557(11) Uani 1 1 d . . .
C34 C 0.3178(3) 0.2372(2) 0.8105(3) 0.0652(15) Uani 1 1 d . . .
H34 H 0.3448 0.2572 0.8230 0.078 Uiso 1 1 calc R . .
N1 N 0.3012(2) 0.1988(2) 0.8456(3) 0.0584(15) Uani 1 2 d S T P

loop_
_atom_site_aniso_label
_atom_site_aniso_U_11
_atom_site_aniso_U_22
_atom_site_aniso_U_33
_atom_site_aniso_U_23
_atom_site_aniso_U_13
_atom_site_aniso_U_12
Zn3 0.0357(3) 0.0412(3) 0.0466(3) -0.0016(2) -0.0017(2) -0.0027(2)
Zn4 0.0440(3) 0.0440(3) 0.0444(4) -0.0041(3) 0.0041(3) -0.0084(3)
Zn2 0.0529(3) 0.0529(3) 0.0440(4) -0.0027(3) 0.0027(3) -0.0105(4)
Zn1 0.0453(3) 0.0362(3) 0.0548(3) -0.0001(3) -0.0026(3) -0.0043(2)
N8 0.0512(19) 0.0512(19) 0.039(3) -0.0056(17) 0.0056(17) -0.002(3)
N4 0.060(2) 0.060(2) 0.049(3) 0.004(2) -0.004(2) -0.019(3)
N7 0.040(2) 0.0427(19) 0.052(2) -0.0059(17) 0.0039(18) -0.0037(16)
N6 0.044(2) 0.053(2) 0.054(2) -0.007(2) 0.0096(19) -0.0074(18)
O10 0.0464(19) 0.084(3) 0.065(2) -0.005(2) 0.0098(19) -0.0039(18)
N3 0.051(2) 0.046(2) 0.056(2) 0.0024(19) -0.005(2) -0.0109(18)
O7 0.0365(19) 0.086(3) 0.087(3) -0.006(2) -0.018(2) 0.0022(18)
N5 0.062(2) 0.062(2) 0.048(3) -0.004(2) 0.004(2) -0.012(3)
O9 0.046(2) 0.075(3) 0.097(4) -0.006(2) 0.011(2) -0.0166(19)
C37 0.053(3) 0.048(2) 0.044(2) -0.007(2) 0.009(2) -0.014(2)
C32 0.049(3) 0.073(4) 0.055(3) -0.005(2) 0.005(2) -0.007(3)
C36 0.061(3) 0.062(3) 0.051(3) -0.011(2) 0.009(2) -0.021(2)
C35 0.057(3) 0.061(3) 0.053(3) 0.007(2) -0.004(2) -0.018(2)
O8 0.069(3) 0.136(5) 0.087(4) 0.005(4) -0.031(3) -0.018(3)
C22 0.049(3) 0.092(5) 0.079(4) -0.008(4) -0.021(3) -0.004(3)
C16 0.040(3) 0.110(6) 0.076(4) -0.006(4) -0.004(3) 0.003(3)
C24 0.057(4) 0.074(4) 0.143(8) -0.002(5) 0.020(4) -0.001(3)
C23 0.063(4) 0.067(4) 0.081(4) -0.010(3) 0.014(3) -0.014(3)
C25 0.061(4) 0.057(4) 0.195(11) 0.011(5) 0.044(5) -0.007(3)
C28 0.050(3) 0.058(3) 0.089(4) 0.000(3) 0.004(3) -0.011(2)
C17 0.056(3) 0.113(6) 0.073(4) -0.007(4) -0.011(3) -0.001(4)
C27 0.056(3) 0.061(4) 0.099(5) 0.002(3) 0.010(3) -0.007(3)
C15 0.044(3) 0.130(7) 0.075(4) 0.004(4) -0.015(3) 0.003(4)
C18 0.057(4) 0.229(14) 0.078(5) 0.034(7) -0.001(4) -0.008(6)
C31 0.051(3) 0.056(3) 0.096(5) 0.008(3) 0.005(3) 0.001(2)
C29 0.053(3) 0.054(3) 0.110(5) 0.002(3) 0.004(3) -0.008(2)
C30 0.066(4) 0.086(5) 0.118(6) 0.005(5) 0.031(5) -0.003(3)
C12 0.047(3) 0.151(8) 0.070(4) -0.003(5) -0.014(3) 0.017(4)
C14 0.090(6) 0.150(10) 0.084(5) 0.024(6) -0.020(5) 0.012(6)
C26 0.057(4) 0.064(4) 0.124(6) -0.011(4) 0.025(4) -0.009(3)
C20 0.044(3) 0.177(11) 0.090(5) 0.004(6) -0.013(3) 0.001(5)
O12 0.081(3) 0.093(4) 0.128(5) 0.014(4) 0.031(4) -0.010(3)
C33 0.083(5) 0.054(4) 0.134(8) -0.011(4) 0.018(5) 0.001(3)
O11 0.059(3) 0.080(3) 0.152(6) -0.006(4) 0.014(3) -0.009(2)
C13 0.093(6) 0.133(9) 0.102(7) 0.001(7) -0.003(5) 0.009(6)
O1 0.053(3) 0.095(4) 0.109(4) 0.003(3) 0.014(3) 0.008(2)
O2 0.073(3) 0.140(6) 0.107(5) -0.001(4) 0.028(3) 0.002(4)
C3 0.054(3) 0.114(6) 0.073(4) -0.004(4) -0.009(3) 0.019(4)
C7 0.058(4) 0.082(5) 0.110(6) 0.008(4) 0.007(4) 0.005(3)
C1 0.067(4) 0.099(6) 0.101(6) 0.003(5) 0.014(4) 0.007(4)
C4 0.057(4) 0.129(7) 0.065(4) 0.007(4) 0.006(3) 0.015(4)
C2 0.060(4) 0.123(7) 0.079(5) -0.001(4) -0.008(3) 0.010(4)
C9 0.048(3) 0.142(8) 0.084(5) -0.005(5) -0.010(3) 0.031(4)
O3 0.061(3) 0.122(5) 0.103(4) 0.012(4) 0.018(3) 0.016(3)
C8 0.053(4) 0.122(7) 0.069(4) -0.002(4) -0.004(3) 0.025(4)
C6 0.069(5) 0.171(10) 0.078(5) 0.027(6) 0.006(4) 0.019(6)
C10 0.101(7) 0.170(12) 0.099(6) -0.012(8) -0.017(6) 0.038(8)
C5 0.065(5) 0.205(13) 0.088(6) 0.032(7) 0.013(4) 0.040(6)
C11 0.107(7) 0.149(10) 0.105(7) 0.022(7) -0.013(6) 0.031(7)
C19 0.046(4) 0.259(17) 0.108(7) 0.002(10) 0.005(4) -0.002(6)
O4 0.050(2) 0.113(4) 0.098(4) -0.008(3) 0.002(2) 0.011(3)
O5 0.050(3) 0.132(5) 0.152(6) 0.008(5) -0.039(4) 0.003(3)
O6 0.097(6) 0.260(15) 0.38(2) -0.179(15) -0.091(10) 0.067(8)
C21 0.049(5) 0.26(2) 0.112(8) -0.007(10) -0.007(5) 0.011(8)
N2 0.059(3) 0.050(2) 0.058(2) 0.009(2) -0.006(2) -0.011(2)
C34 0.077(4) 0.060(3) 0.058(3) 0.006(3) -0.014(3) -0.023(3)
N1 0.060(2) 0.060(2) 0.056(3) 0.008(2) -0.008(2) -0.016(3)

loop_
_atom_type_symbol
_atom_type_description
_atom_type_scat_dispersion_real
_atom_type_scat_dispersion_imag
_atom_type_scat_source
C C 0.0181 0.0091 'International Tables Vol C Tables 4.2.6.8 and 6.1.1.4'
H H 0.0000 0.0000 'International Tables Vol C Tables 4.2.6.8 and 6.1.1.4'
N N 0.0311 0.0180 'International Tables Vol C Tables 4.2.6.8 and 6.1.1.4'
O O 0.0492 0.0322 'International Tables Vol C Tables 4.2.6.8 and 6.1.1.4'
Zn Zn -1.5491 0.6778 'International Tables Vol C Tables 4.2.6.8 and 6.1.1.4'

loop_
_geom_angle_atom_site_label_1
_geom_angle_atom_site_label_2
_geom_angle_atom_site_label_3
_geom_angle
_geom_angle_site_symmetry_1
_geom_angle_site_symmetry_3
N7 Zn3 C33 128.0(3) . 2_565
N6 Zn3 N7 105.23(17) . .
N6 Zn3 C33 97.5(2) . 2_565
O7 Zn3 N7 107.09(19) . .
O7 Zn3 N6 104.6(2) . .
O7 Zn3 C33 111.4(2) . 2_565
O7 Zn3 O11 129.5(2) . 2_565
O11 Zn3 N7 100.0(3) 2_565 .
O11 Zn3 N6 108.3(2) 2_565 .
O11 Zn3 C33 28.0(3) 2_565 2_565
N8 Zn4 N1 116.5(3) . 1_554
O9 Zn4 N8 112.40(18) . .
O9 Zn4 N8 112.40(18) 7 .
O9 Zn4 O9 100.9(3) 7 .
O9 Zn4 N1 106.6(2) 7 1_554
O9 Zn4 N1 106.6(2) . 1_554
N4 Zn2 N5 120.8(3) . .
O4 Zn2 N4 114.0(2) 5_456 .
O4 Zn2 N4 114.0(2) 2_566 .
O4 Zn2 N5 104.4(2) 2_566 .
O4 Zn2 N5 104.4(2) 5_456 .
O4 Zn2 O4 95.9(4) 5_456 2_566
O1 Zn1 N3 100.3(2) . .
O1 Zn1 N2 110.0(2) . .
O5 Zn1 N3 109.0(3) 2_566 .
O5 Zn1 O1 106.7(3) 2_566 .
O5 Zn1 N2 122.5(3) 2_566 .
N2 Zn1 N3 106.09(19) . .
C37 N8 Zn4 128.7(3) . .
C37 N8 Zn4 128.7(3) 7 .
C37 N8 C37 102.4(6) . 7
C35 N4 Zn2 128.2(3) . .
C35 N4 Zn2 128.2(3) 7 .
C35 N4 C35 103.6(7) . 7
N7 N7 Zn3 126.84(12) 7 .
C37 N7 Zn3 127.4(3) . .
C37 N7 N7 105.6(3) . 7
N6 N6 Zn3 126.52(13) 7 .
C36 N6 Zn3 126.9(4) . .
C36 N6 N6 106.4(3) . 7
N3 N3 Zn1 126.45(13) 7 .
C35 N3 Zn1 127.9(4) . .
C35 N3 N3 105.6(3) . 7
C22 O7 Zn3 114.4(4) . .
C36 N5 Zn2 127.5(4) 7 .
C36 N5 Zn2 127.5(4) . .
C36 N5 C36 102.2(6) 7 .
C32 O9 Zn4 108.9(4) . .
N8 C37 H37 123.4 . .
N7 C37 N8 113.2(4) . .
N7 C37 H37 123.4 . .
O10 C32 O9 122.8(5) . .
O10 C32 C23 119.8(6) . .
O9 C32 C23 117.4(6) . .
N6 C36 N5 112.5(5) . .
N6 C36 H36 123.7 . .
N5 C36 H36 123.7 . .
N4 C35 H35 123.7 . .
N3 C35 N4 112.6(5) . .
N3 C35 H35 123.7 . .
O7 C22 C17 116.0(7) . .
O8 C22 O7 123.2(6) . .
O8 C22 C17 120.7(7) . .
C17 C16 H16 118.4 . .
C17 C16 C15 123.2(7) . .
C15 C16 H16 118.4 . .
C23 C24 H24 121.3 . .
C23 C24 C25 117.5(7) . .
C25 C24 H24 121.3 . .
C24 C23 C32 117.6(7) . .
C28 C23 C32 120.6(6) . .
C28 C23 C24 121.7(6) . .
C24 C25 H25 118.8 . .
C26 C25 C24 122.4(7) . .
C26 C25 H25 118.8 . .
C23 C28 H28 119.5 . .
C23 C28 C27 121.0(6) . .
C27 C28 H28 119.5 . .
C16 C17 C22 119.5(7) . .
C16 C17 C18 120.0(7) . .
C18 C17 C22 120.4(7) . .
C28 C27 C29 119.2(6) . .
C26 C27 C28 117.3(6) . .
C26 C27 C29 123.4(6) . .
C16 C15 C12 117.6(7) . .
C20 C15 C16 117.7(7) . .
C20 C15 C12 124.6(7) . .
C17 C18 H18 121.6 . .
C19 C18 C17 116.7(9) . .
C19 C18 H18 121.6 . .
C31 C31 H31 119(5) 8_545 .
C29 C31 C31 120.9(4) . 8_545
C29 C31 H31 113(5) . .
C31 C29 C27 122.4(7) . .
C31 C29 C30 118.4(6) . .
C30 C29 C27 119.2(7) . .
C29 C30 C30 120.7(4) . 8_545
C29 C30 H30 119.7 . .
C30 C30 H30 119.7 8_545 .
C13 C12 C15 124.1(10) . .
C13 C12 C11 118.2(9) . .
C11 C12 C15 117.7(9) . .
C13 C14 H14 119.1 . .
C9 C14 H14 119.1 . .
C9 C14 C13 121.7(11) . .
C25 C26 C27 120.0(7) . .
C25 C26 C33 115.4(7) . .
C27 C26 C33 124.6(7) . .
C15 C20 C19 119.0(7) . .
C15 C20 C21 122.7(9) . .
C19 C20 C21 118.3(9) . .
C26 C33 Zn3 166.2(8) . 4_655
O12 C33 Zn3 74.1(5) . 4_655
O12 C33 C26 119.7(9) . .
O11 C33 Zn3 51.5(5) . 4_655
O11 C33 C26 114.7(9) . .
O11 C33 O12 125.5(9) . .
C33 O11 Zn3 100.5(6) . 4_655
C12 C13 C14 120.8(12) . .
C12 C13 H13 119.6 . .
C14 C13 H13 119.6 . .
C7 O1 Zn1 109.7(6) . .
C4 C3 C9 122.6(7) . .
C2 C3 C4 117.2(8) . .
C2 C3 C9 120.2(7) . .
O1 C7 C1 116.6(9) . .
O2 C7 O1 122.7(7) . .
O2 C7 C1 120.7(8) . .
C2 C1 C7 120.9(8) . .
C6 C1 C7 119.0(9) . .
C6 C1 C2 120.1(8) . .
C3 C4 C8 122.8(7) . .
C5 C4 C3 118.6(7) . .
C5 C4 C8 118.4(7) . .
C3 C2 H2 118.4 . .
C1 C2 C3 123.1(8) . .
C1 C2 H2 118.4 . .
C14 C9 C3 124.4(9) . .
C14 C9 C10 117.9(10) . .
C10 C9 C3 117.6(9) . .
O3 C8 C4 123.0(8) . .
O3 C8 O4 122.7(7) . .
O4 C8 C4 114.1(9) . .
C1 C6 H6 120.2 . .
C1 C6 C5 119.5(9) . .
C5 C6 H6 120.2 . .
C9 C10 H10 119.8 . .
C11 C10 C9 120.3(12) . .
C11 C10 H10 119.8 . .
C4 C5 C6 121.1(9) . .
C4 C5 H5 119.5 . .
C6 C5 H5 119.5 . .
C12 C11 C10 120.2(12) . .
C12 C11 H11 119.9 . .
C10 C11 H11 119.9 . .
C18 C19 H19 118.4 . .
C20 C19 C18 123.3(9) . .
C20 C19 H19 118.4 . .
C8 O4 Zn2 113.0(5) . 4_656
C21 O5 Zn1 120.0(8) . 4_656
O5 C21 C20 121.0(14) . .
O5 C21 O6 121.0(10) . .
O6 C21 C20 117.9(14) . .
N2 N2 Zn1 127.42(14) 7 .
C34 N2 Zn1 126.8(4) . .
C34 N2 N2 105.8(3) . 7
N2 C34 H34 123.7 . .
N1 C34 N2 112.7(5) . .
N1 C34 H34 123.7 . .
C34 N1 Zn4 128.0(4) . 1_556
C34 N1 Zn4 128.0(4) 7 1_556
C34 N1 C34 103.1(7) 7 .

loop_
_geom_bond_atom_site_label_1
_geom_bond_atom_site_label_2
_geom_bond_distance
_geom_bond_site_symmetry_2
Zn3 N7 2.033(4) .
Zn3 N6 2.042(4) .
Zn3 O7 1.946(4) .
Zn3 C33 2.546(9) 2_565
Zn3 O11 2.027(6) 2_565
Zn4 N8 2.014(6) .
Zn4 O9 1.986(4) .
Zn4 O9 1.986(4) 7
Zn4 N1 2.028(7) 1_554
Zn2 N4 2.021(7) .
Zn2 N5 2.030(7) .
Zn2 O4 1.966(5) 5_456
Zn2 O4 1.966(5) 2_566
Zn1 N3 2.041(5) .
Zn1 O1 1.978(5) .
Zn1 O5 1.928(5) 2_566
Zn1 N2 2.006(5) .
N8 C37 1.318(6) .
N8 C37 1.318(6) 7
N4 C35 1.321(7) 7
N4 C35 1.321(7) .
N7 N7 1.353(8) 7
N7 C37 1.298(7) .
N6 N6 1.360(9) 7
N6 C36 1.299(7) .
O10 C32 1.222(8) .
N3 N3 1.370(9) 7
N3 C35 1.310(7) .
O7 C22 1.254(9) .
N5 C36 1.345(7) .
N5 C36 1.345(7) 7
O9 C32 1.291(8) .
C37 H37 0.9300 .
C32 C23 1.501(8) .
C36 H36 0.9300 .
C35 H35 0.9300 .
O8 C22 1.246(10) .
C22 C17 1.498(9) .
C16 H16 0.9300 .
C16 C17 1.356(11) .
C16 C15 1.386(9) .
C24 H24 0.9300 .
C24 C23 1.368(11) .
C24 C25 1.417(10) .
C23 C28 1.372(10) .
C25 H25 0.9300 .
C25 C26 1.354(11) .
C28 H28 0.9300 .
C28 C27 1.415(9) .
C17 C18 1.385(12) .
C27 C29 1.476(10) .
C27 C26 1.417(10) .
C15 C12 1.480(11) .
C15 C20 1.381(12) .
C18 H18 0.9300 .
C18 C19 1.393(12) .
C31 C31 1.400(13) 8_545
C31 H31 0.97(9) .
C31 C29 1.406(11) .
C29 C30 1.388(12) .
C30 C30 1.429(16) 8_545
C30 H30 0.9300 .
C12 C13 1.341(15) .
C12 C11 1.392(16) .
C14 H14 0.9300 .
C14 C13 1.445(14) .
C14 C9 1.285(15) .
C26 C33 1.534(10) .
C20 C19 1.373(14) .
C20 C21 1.523(11) .
O12 C33 1.244(12) .
C33 Zn3 2.546(9) 4_655
C33 O11 1.217(12) .
O11 Zn3 2.027(6) 4_655
C13 H13 0.9300 .
O1 C7 1.258(11) .
O2 C7 1.244(12) .
C3 C4 1.401(10) .
C3 C2 1.376(11) .
C3 C9 1.491(12) .
C7 C1 1.528(11) .
C1 C2 1.340(12) .
C1 C6 1.349(13) .
C4 C8 1.504(10) .
C4 C5 1.394(12) .
C2 H2 0.9300 .
C9 C10 1.431(16) .
O3 C8 1.195(11) .
C8 O4 1.282(11) .
C6 H6 0.9300 .
C6 C5 1.370(12) .
C10 H10 0.9300 .
C10 C11 1.385(15) .
C5 H5 0.9300 .
C11 H11 0.9300 .
C19 H19 0.9300 .
O4 Zn2 1.966(5) 4_656
O5 Zn1 1.928(5) 4_656
O5 C21 1.118(18) .
O6 C21 1.323(19) .
N2 N2 1.357(10) 7
N2 C34 1.317(8) .
C34 H34 0.9300 .
C34 N1 1.323(8) .
N1 Zn4 2.028(7) 1_556
N1 C34 1.323(8) 7

loop_
_geom_torsion_atom_site_label_1
_geom_torsion_atom_site_label_2
_geom_torsion_atom_site_label_3
_geom_torsion_atom_site_label_4
_geom_torsion
_geom_torsion_site_symmetry_1
_geom_torsion_site_symmetry_4
Zn3 N7 C37 N8 -176.5(4) . .
Zn3 N6 C36 N5 175.5(5) . .
Zn3 O7 C22 O8 -2.6(11) . .
Zn3 O7 C22 C17 -178.9(6) . .
Zn4 N8 C37 N7 175.9(4) . .
Zn4 O9 C32 O10 7.5(8) . .
Zn4 O9 C32 C23 -172.3(5) . .
Zn2 N4 C35 N3 177.5(5) . .
Zn2 N5 C36 N6 -162.5(5) . .
Zn1 N3 C35 N4 177.3(5) . .
Zn1 O1 C7 O2 -3.0(11) . .
Zn1 O1 C7 C1 178.2(6) . .
Zn1 O5 C21 C20 -170.2(9) 4_656 .
Zn1 O5 C21 O6 13(2) 4_656 .
Zn1 N2 C34 N1 -177.0(5) . .
N7 N7 C37 N8 -0.7(6) 7 .
N6 N6 C36 N5 0.5(7) 7 .
O10 C32 C23 C24 -11.2(11) . .
O10 C32 C23 C28 170.0(7) . .
N3 N3 C35 N4 -0.3(7) 7 .
O7 C22 C17 C16 -15.0(13) . .
O7 C22 C17 C18 167.6(10) . .
O9 C32 C23 C24 168.6(8) . .
O9 C32 C23 C28 -10.2(10) . .
C37 N8 C37 N7 1.0(9) 7 .
C32 C23 C28 C27 178.6(7) . .
C36 N5 C36 N6 -0.8(10) 7 .
C35 N4 C35 N3 0.4(10) 7 .
O8 C22 C17 C16 168.6(9) . .
O8 C22 C17 C18 -8.9(15) . .
C22 C17 C18 C19 178.7(12) . .
C16 C17 C18 C19 1(2) . .
C16 C15 C12 C13 124.2(11) . .
C16 C15 C12 C11 -52.9(15) . .
C16 C15 C20 C19 0.4(19) . .
C16 C15 C20 C21 -179.3(13) . .
C24 C23 C28 C27 -0.2(13) . .
C24 C25 C26 C27 1.3(19) . .
C24 C25 C26 C33 179.7(11) . .
C23 C24 C25 C26 -2.4(19) . .
C23 C28 C27 C29 177.5(8) . .
C23 C28 C27 C26 -1.0(13) . .
C25 C24 C23 C32 -177.0(9) . .
C25 C24 C23 C28 1.8(16) . .
C25 C26 C33 Zn3 117(2) . 4_655
C25 C26 C33 O12 -60.1(13) . .
C25 C26 C33 O11 118.7(11) . .
C28 C27 C29 C31 138.1(8) . .
C28 C27 C29 C30 -44.3(11) . .
C28 C27 C26 C25 0.4(15) . .
C28 C27 C26 C33 -177.9(9) . .
C17 C16 C15 C12 178.9(10) . .
C17 C16 C15 C20 0.5(16) . .
C17 C18 C19 C20 0(3) . .
C27 C29 C30 C30 -178.2(5) . 8_545
C27 C26 C33 Zn3 -64(3) . 4_655
C27 C26 C33 O12 118.3(10) . .
C27 C26 C33 O11 -63.0(13) . .
C15 C16 C17 C22 -178.8(9) . .
C15 C16 C17 C18 -1.3(17) . .
C15 C12 C13 C14 -173.3(10) . .
C15 C12 C11 C10 173.8(12) . .
C15 C20 C19 C18 0(3) . .
C15 C20 C21 O5 -59(2) . .
C15 C20 C21 O6 117.2(17) . .
C31 C31 C29 C27 178.1(5) 8_545 .
C31 C31 C29 C30 0.5(9) 8_545 .
C31 C29 C30 C30 -0.5(9) . 8_545
C29 C27 C26 C25 -177.9(10) . .
C29 C27 C26 C33 3.8(16) . .
C12 C15 C20 C19 -177.9(14) . .
C12 C15 C20 C21 2(2) . .
C14 C9 C10 C11 10.3(19) . .
C26 C27 C29 C31 -43.6(13) . .
C26 C27 C29 C30 134.0(9) . .
C26 C33 O11 Zn3 -179.6(5) . 4_655
C20 C15 C12 C13 -57.5(17) . .
C20 C15 C12 C11 125.3(13) . .
O12 C33 O11 Zn3 -0.9(10) . 4_655
C13 C12 C11 C10 -4(2) . .
C13 C14 C9 C3 173.0(11) . .
C13 C14 C9 C10 -10.1(19) . .
O1 C7 C1 C2 17.4(14) . .
O1 C7 C1 C6 -162.7(10) . .
O2 C7 C1 C2 -161.5(10) . .
O2 C7 C1 C6 18.5(15) . .
C3 C4 C8 O3 72.4(13) . .
C3 C4 C8 O4 -112.0(10) . .
C3 C4 C5 C6 -1(2) . .
C3 C9 C10 C11 -172.6(12) . .
C7 C1 C2 C3 173.1(9) . .
C7 C1 C6 C5 -176.7(12) . .
C1 C6 C5 C4 0(2) . .
C4 C3 C2 C1 6.4(16) . .
C4 C3 C9 C14 44.1(17) . .
C4 C3 C9 C10 -132.8(11) . .
C4 C8 O4 Zn2 -171.7(5) . 4_656
C2 C3 C4 C8 -178.0(9) . .
C2 C3 C4 C5 -2.5(16) . .
C2 C3 C9 C14 -134.0(11) . .
C2 C3 C9 C10 49.1(15) . .
C2 C1 C6 C5 3(2) . .
C9 C14 C13 C12 3(2) . .
C9 C3 C4 C8 3.9(16) . .
C9 C3 C4 C5 179.4(11) . .
C9 C3 C2 C1 -175.4(10) . .
C9 C10 C11 C12 -3(2) . .
O3 C8 O4 Zn2 3.9(10) . 4_656
C8 C4 C5 C6 175.0(12) . .
C6 C1 C2 C3 -6.9(18) . .
C5 C4 C8 O3 -103.1(13) . .
C5 C4 C8 O4 72.5(13) . .
C11 C12 C13 C14 3.9(18) . .
C19 C20 C21 O5 120.9(17) . .
C19 C20 C21 O6 -62(2) . .
C21 C20 C19 C18 179.3(16) . .
N2 N2 C34 N1 0.6(7) 7 .
N2 C34 N1 Zn4 168.9(5) . 1_556
N2 C34 N1 C34 -0.9(11) . 7

loop_
_platon_squeeze_void_nr
_platon_squeeze_void_average_x
_platon_squeeze_void_average_y
_platon_squeeze_void_average_z
_platon_squeeze_void_volume
_platon_squeeze_void_count_electrons
_platon_squeeze_void_content
1 -0.012 -0.005 -0.001 8486 2295 ' '
